data_4116608
loop_
_publ_author_name
'Pavel Anzenbacher'
'Karolina Jurs\'ikov\'a'
'Vincent M. Lynch'
'Philip A. Gale'
'Jonathan L. Sessler'

_publ_section_title
;
 Calix[4]pyrroles Containing Deep Cavities and Fixed Walls. Synthesis,
 Structural Studies, and Anion Binding Properties of the Isomeric Products
 Derived from the Condensation of p-Hydroxyacetophenone and Pyrrole
;
_journal_name_full 'Journal of the American Chemical Society'
_journal_page_first 11020
_journal_page_last 11021
_journal_paper_doi 10.1021/ja993195n
_journal_volume 121
_journal_year 1999
_chemical_formula_sum 'C50 H52 N4 O4'
_chemical_formula_weight 772.96
_chemical_name_systematic
; 
 ? 
;
_space_group_IT_number 14
_symmetry_cell_setting monoclinic
_symmetry_space_group_name_Hall '-P 2ybc'
_symmetry_space_group_name_H-M 'P 1 21/c 1'
_atom_sites_solution_hydrogens geom
_atom_sites_solution_primary direct
_atom_sites_solution_secondary difmap
_audit_creation_method SHELXL
_cell_angle_alpha 90.00
_cell_angle_beta 102.922(2)
_cell_angle_gamma 90.00
_cell_formula_units_Z 2
_cell_length_a 9.4530(3)
_cell_length_b 14.9980(5)
_cell_length_c 14.6720(5)
_cell_measurement_temperature 153(2)
_cell_volume 2027.46(12)
_computing_structure_refinement 'SHELXL-93 (Sheldrick, 1993)'
_computing_structure_solution 'SHELXS-86 (Sheldrick, 1990)'
_diffrn_ambient_temperature 153(2)
_diffrn_radiation_monochromator graphite
_diffrn_radiation_source 'normal-focus sealed tube'
_diffrn_radiation_type MoK\a
_diffrn_radiation_wavelength 0.71073
_diffrn_reflns_av_R_equivalents 0.0300
_diffrn_reflns_av_sigmaI/netI 0.0529
_diffrn_reflns_limit_h_max 13
_diffrn_reflns_limit_h_min -13
_diffrn_reflns_limit_k_max 21
_diffrn_reflns_limit_k_min -14
_diffrn_reflns_limit_l_max 20
_diffrn_reflns_limit_l_min -20
_diffrn_reflns_number 9659
_diffrn_reflns_theta_max 30.04
_diffrn_reflns_theta_min 3.07
_exptl_absorpt_coefficient_mu 0.080
_exptl_absorpt_correction_type none
_exptl_crystal_colour colorless
_exptl_crystal_density_diffrn 1.266
_exptl_crystal_description prisms
_exptl_crystal_F_000 824
_exptl_crystal_size_max .25
_exptl_crystal_size_mid .2
_exptl_crystal_size_min .2
_refine_diff_density_max 0.258
_refine_diff_density_min -0.232
_refine_diff_density_rms 0.046
_refine_ls_extinction_method none
_refine_ls_goodness_of_fit_all 0.985
_refine_ls_goodness_of_fit_obs 1.031
_refine_ls_matrix_type full
_refine_ls_number_parameters 375
_refine_ls_number_reflns 5888
_refine_ls_number_restraints 0
_refine_ls_restrained_S_all 0.985
_refine_ls_restrained_S_obs 1.031
_refine_ls_R_factor_all 0.0845
_refine_ls_R_factor_obs 0.0486
_refine_ls_shift/esd_max 0.016
_refine_ls_shift/esd_mean 0.001
_refine_ls_structure_factor_coef Fsqd
_refine_ls_weighting_details 'w=1/[\s^2^(Fo^2^)+(0.0401P)^2^+0.9141P] where P=(Fo^2^+2Fc^2^)/3'
_refine_ls_weighting_scheme calc
_refine_ls_wR_factor_all 0.1152
_refine_ls_wR_factor_obs 0.0985
_reflns_number_observed 4039
_reflns_number_total 5888
_reflns_observed_criterion >2sigma(I)
_cod_data_source_file ja993195n_3.cif
_cod_data_source_block methanol_adduct_of_the_alpha,alpha,beta,beta_isomer_of_2
_cod_depositor_comments
;
The following automatic conversions were performed:

'_refine_ls_weighting_scheme' value 'calc
w=1/[\s^2^(Fo^2^)+(0.0401P)^2^+0.9141P] where P=(Fo^2^+2Fc^2^)/3' was
changed to 'calc'. New tag '_refine_ls_weighting_details' was
created. The value of the new tag was set to
'w=1/[\s^2^(Fo^2^)+(0.0401P)^2^+0.9141P] where P=(Fo^2^+2Fc^2^)/3'.

Automatic conversion script
Id: cif_fix_values 3143 2015-03-26 13:38:13Z robertas 
;
_cod_database_code 4116608

loop_
_symmetry_equiv_pos_as_xyz
'x, y, z'
'-x, y+1/2, -z+1/2'
'-x, -y, -z'
'x, -y-1/2, z-1/2'

loop_
_atom_site_aniso_label
_atom_site_aniso_U_11
_atom_site_aniso_U_22
_atom_site_aniso_U_33
_atom_site_aniso_U_23
_atom_site_aniso_U_13
_atom_site_aniso_U_12
N1 0.0215(6) 0.0210(6) 0.0208(5) 0.0011(4) 0.0063(5) 0.0009(5)
C1 0.0215(7) 0.0167(7) 0.0263(7) -0.0010(5) 0.0066(5) 0.0000(5)
N2 0.0263(6) 0.0180(6) 0.0201(5) 0.0011(5) 0.0045(5) 0.0011(5)
C2 0.0263(8) 0.0281(8) 0.0302(7) 0.0005(6) 0.0119(6) -0.0005(6)
C3 0.0346(8) 0.0268(8) 0.0249(7) 0.0023(6) 0.0127(6) 0.0008(6)
C4 0.0285(7) 0.0180(7) 0.0210(6) -0.0009(5) 0.0068(5) 0.0013(5)
C5 0.0280(7) 0.0192(7) 0.0201(6) 0.0011(5) 0.0046(5) 0.0008(5)
C6 0.0233(7) 0.0222(7) 0.0204(6) 0.0000(5) 0.0032(5) -0.0002(5)
C7 0.0287(8) 0.0233(7) 0.0220(7) 0.0034(5) 0.0055(6) 0.0015(6)
C8 0.0248(7) 0.0192(7) 0.0281(7) 0.0018(6) 0.0047(6) 0.0023(5)
C9 0.0197(6) 0.0182(7) 0.0236(6) -0.0007(5) 0.0028(5) 0.0004(5)
C10 0.0200(7) 0.0187(7) 0.0260(7) -0.0008(5) 0.0049(5) -0.0002(5)
C11 0.0405(9) 0.0269(8) 0.0198(7) -0.0004(6) 0.0049(6) 0.0031(7)
C12 0.0271(7) 0.0206(7) 0.0186(6) -0.0007(5) 0.0009(5) 0.0005(5)
C13 0.0269(8) 0.0238(8) 0.0252(7) -0.0003(6) 0.0049(6) 0.0033(6)
C14 0.0317(8) 0.0198(7) 0.0311(7) 0.0007(6) 0.0023(6) 0.0023(6)
C15 0.0296(8) 0.0221(7) 0.0258(7) 0.0010(6) -0.0004(6) -0.0031(6)
C16 0.0241(8) 0.0263(8) 0.0369(8) -0.0033(6) 0.0014(6) 0.0000(6)
C17 0.0276(8) 0.0209(8) 0.0307(7) -0.0016(6) -0.0002(6) 0.0029(6)
O18 0.0293(6) 0.0239(6) 0.0460(7) 0.0056(5) -0.0001(5) -0.0049(5)
C19 0.0223(7) 0.0253(8) 0.0344(8) 0.0013(6) 0.0061(6) -0.0022(6)
C20 0.0227(7) 0.0202(7) 0.0231(6) -0.0007(5) 0.0054(5) 0.0007(5)
C21 0.0236(8) 0.0246(8) 0.0398(8) -0.0006(7) 0.0021(7) 0.0010(6)
C22 0.0305(8) 0.0239(8) 0.0396(9) 0.0018(7) -0.0009(7) 0.0067(6)
C23 0.0378(8) 0.0196(7) 0.0207(6) -0.0004(5) 0.0028(6) -0.0007(6)
C24 0.0275(8) 0.0232(7) 0.0243(7) -0.0008(6) 0.0062(6) -0.0035(6)
C25 0.0246(7) 0.0226(7) 0.0262(7) 0.0000(6) 0.0059(6) 0.0013(6)
O26 0.0481(7) 0.0198(6) 0.0347(6) 0.0050(5) -0.0019(5) -0.0026(5)
O1A 0.0467(7) 0.0297(6) 0.0282(6) 0.0032(5) 0.0096(5) -0.0028(5)
C2A 0.0328(9) 0.0333(9) 0.0433(10) 0.0110(8) 0.0119(8) 0.0002(7)

loop_
_atom_site_label
_atom_site_type_symbol
_atom_site_fract_x
_atom_site_fract_y
_atom_site_fract_z
_atom_site_U_iso_or_equiv
_atom_site_thermal_displace_type
_atom_site_occupancy
_atom_site_calc_flag
N1 N 0.58306(13) 0.39504(8) -0.08968(8) 0.0208(2) Uani 1 d
C1 C 0.73222(15) 0.38808(9) -0.06364(10) 0.0213(3) Uani 1 d
N2 N 0.28830(13) 0.53218(8) -0.11933(8) 0.0216(2) Uani 1 d
C2 C 0.7852(2) 0.41373(10) -0.13930(11) 0.0273(3) Uani 1 d
C3 C 0.6655(2) 0.43398(10) -0.21388(10) 0.0278(3) Uani 1 d
C4 C 0.5414(2) 0.42183(9) -0.18192(9) 0.0223(3) Uani 1 d
C5 C 0.3827(2) 0.43137(9) -0.23139(9) 0.0226(3) Uani 1 d
C6 C 0.32567(15) 0.51933(9) -0.20406(9) 0.0222(3) Uani 1 d
C7 C 0.3162(2) 0.60107(10) -0.24796(10) 0.0247(3) Uani 1 d
C8 C 0.2730(2) 0.66483(10) -0.18789(10) 0.0242(3) Uani 1 d
C9 C 0.25527(14) 0.62056(9) -0.10895(9) 0.0208(3) Uani 1 d
C10 C 0.19003(15) 0.65161(9) -0.02905(10) 0.0216(3) Uani 1 d
C11 C 0.3734(2) 0.43275(11) -0.33770(10) 0.0293(3) Uani 1 d
C12 C 0.2948(2) 0.35024(9) -0.21178(9) 0.0228(3) Uani 1 d
C13 C 0.3566(2) 0.26522(10) -0.20487(10) 0.0254(3) Uani 1 d
C14 C 0.2761(2) 0.18944(10) -0.19689(11) 0.0283(3) Uani 1 d
C15 C 0.1305(2) 0.19768(10) -0.19538(10) 0.0269(3) Uani 1 d
C16 C 0.0668(2) 0.28087(10) -0.20142(11) 0.0299(3) Uani 1 d
C17 C 0.1480(2) 0.35639(10) -0.21048(10) 0.0275(3) Uani 1 d
O18 O 0.05470(13) 0.12027(7) -0.18660(9) 0.0344(3) Uani 1 d
C19 C 0.0312(2) 0.61942(11) -0.04967(12) 0.0274(3) Uani 1 d
C20 C 0.20062(15) 0.75430(9) -0.02616(9) 0.0219(3) Uani 1 d
C21 C 0.0810(2) 0.80972(10) -0.05482(12) 0.0301(3) Uani 1 d
C22 C 0.0968(2) 0.90159(11) -0.06217(12) 0.0327(4) Uani 1 d
C23 C 0.2332(2) 0.93974(10) -0.04195(10) 0.0266(3) Uani 1 d
C24 C 0.3536(2) 0.88666(10) -0.00960(10) 0.0249(3) Uani 1 d
C25 C 0.3367(2) 0.79556(10) -0.00160(10) 0.0244(3) Uani 1 d
O26 O 0.25624(14) 1.02901(7) -0.05291(8) 0.0359(3) Uani 1 d
O1A O 0.63198(13) 0.60275(8) -0.03189(8) 0.0347(3) Uani 1 d
C2A C 0.6638(2) 0.69066(12) -0.05795(14) 0.0359(4) Uani 1 d
H1N H 0.5195(20) 0.3885(12) -0.0508(13) 0.036(5) Uiso 1 d
H2N H 0.2876(20) 0.4875(12) -0.0761(13) 0.040(5) Uiso 1 d
H2 H 0.8872(20) 0.4165(11) -0.1413(12) 0.034(5) Uiso 1 d
H3 H 0.6716(17) 0.4505(11) -0.2753(11) 0.026(4) Uiso 1 d
H7 H 0.3350(18) 0.6134(11) -0.3110(12) 0.030(4) Uiso 1 d
H8 H 0.2590(17) 0.7285(12) -0.1981(11) 0.030(4) Uiso 1 d
H11A H 0.4327(19) 0.4844(12) -0.3551(12) 0.035(5) Uiso 1 d
H11B H 0.4140(20) 0.3761(13) -0.3558(13) 0.040(5) Uiso 1 d
H11C H 0.2700(22) 0.4389(12) -0.3702(13) 0.043(5) Uiso 1 d
H13 H 0.4590(18) 0.2580(11) -0.2062(11) 0.026(4) Uiso 1 d
H14 H 0.3228(19) 0.1303(12) -0.1939(12) 0.035(5) Uiso 1 d
H16 H -0.0349(21) 0.2860(12) -0.2016(13) 0.039(5) Uiso 1 d
H17 H 0.1017(18) 0.4143(12) -0.2138(12) 0.032(4) Uiso 1 d
H18 H -0.0370(26) 0.1274(15) -0.1973(16) 0.063(7) Uiso 1 d
H19A H -0.0203(18) 0.6428(11) -0.1115(12) 0.029(4) Uiso 1 d
H19B H -0.0198(19) 0.6396(11) -0.0014(13) 0.035(5) Uiso 1 d
H19C H 0.0302(18) 0.5529(12) -0.0518(12) 0.034(5) Uiso 1 d
H21 H -0.0154(20) 0.7855(12) -0.0726(13) 0.038(5) Uiso 1 d
H22 H 0.0132(22) 0.9395(13) -0.0822(14) 0.048(5) Uiso 1 d
H24 H 0.4497(19) 0.9131(11) 0.0049(12) 0.033(5) Uiso 1 d
H25 H 0.4237(18) 0.7593(11) 0.0188(11) 0.027(4) Uiso 1 d
H26 H 0.1722(25) 1.0522(15) -0.0893(17) 0.064(7) Uiso 1 d
H1A H 0.6039(31) 0.5730(19) -0.0838(21) 0.091(9) Uiso 1 d
H2AA H 0.7343(22) 0.6902(13) -0.0974(15) 0.051(6) Uiso 1 d
H2AB H 0.5692(24) 0.7201(14) -0.0951(15) 0.059(6) Uiso 1 d
H2AC H 0.6997(24) 0.7240(15) -0.0001(17) 0.064(7) Uiso 1 d

loop_
_atom_type_symbol
_atom_type_description
_atom_type_scat_dispersion_real
_atom_type_scat_dispersion_imag
_atom_type_scat_source
C C 0.0033 0.0016 'International Tables Vol C Tables 4.2.6.8 and 6.1.1.4'
H H 0.0000 0.0000 'International Tables Vol C Tables 4.2.6.8 and 6.1.1.4'
N N 0.0061 0.0033 'International Tables Vol C Tables 4.2.6.8 and 6.1.1.4'
O O 0.0106 0.0060 'International Tables Vol C Tables 4.2.6.8 and 6.1.1.4'

loop_
_geom_angle_atom_site_label_1
_geom_angle_atom_site_label_2
_geom_angle_atom_site_label_3
_geom_angle
_geom_angle_site_symmetry_1
_geom_angle_site_symmetry_3
C1 N1 C4 110.07(11) . .
C1 N1 H1N 126.0(11) . .
C4 N1 H1N 123.7(11) . .
C2 C1 N1 106.87(12) . .
C2 C1 C10 130.17(13) . 3_665
N1 C1 C10 122.59(12) . 3_665
C6 N2 C9 110.11(11) . .
C6 N2 H2N 124.1(11) . .
C9 N2 H2N 125.8(11) . .
C1 C2 C3 108.14(13) . .
C1 C2 H2 125.5(10) . .
C3 C2 H2 126.4(10) . .
C4 C3 C2 107.70(13) . .
C4 C3 H3 126.8(10) . .
C2 C3 H3 125.5(10) . .
C3 C4 N1 107.18(13) . .
C3 C4 C5 130.79(13) . .
N1 C4 C5 122.01(12) . .
C6 C5 C4 109.13(11) . .
C6 C5 C12 113.64(12) . .
C4 C5 C12 110.69(11) . .
C6 C5 C11 108.25(12) . .
C4 C5 C11 108.14(12) . .
C12 C5 C11 106.80(12) . .
C7 C6 N2 107.09(12) . .
C7 C6 C5 129.89(12) . .
N2 C6 C5 122.61(12) . .
C6 C7 C8 107.84(13) . .
C6 C7 H7 126.3(10) . .
C8 C7 H7 125.9(10) . .
C9 C8 C7 107.64(13) . .
C9 C8 H8 124.5(10) . .
C7 C8 H8 127.9(10) . .
C8 C9 N2 107.32(12) . .
C8 C9 C10 130.51(13) . .
N2 C9 C10 121.52(12) . .
C9 C10 C1 111.96(11) . 3_665
C9 C10 C19 107.40(11) . .
C1 C10 C19 107.98(11) 3_665 .
C9 C10 C20 107.03(11) . .
C1 C10 C20 110.60(11) 3_665 .
C19 C10 C20 111.86(12) . .
C5 C11 H11A 110.7(10) . .
C5 C11 H11B 108.7(10) . .
H11A C11 H11B 108.4(14) . .
C5 C11 H11C 108.4(11) . .
H11A C11 H11C 110.2(14) . .
H11B C11 H11C 110.5(15) . .
C17 C12 C13 117.39(13) . .
C17 C12 C5 122.11(13) . .
C13 C12 C5 120.13(13) . .
C14 C13 C12 121.76(14) . .
C14 C13 H13 118.3(10) . .
C12 C13 H13 120.0(10) . .
C15 C14 C13 119.54(14) . .
C15 C14 H14 121.0(10) . .
C13 C14 H14 119.5(10) . .
C16 C15 C14 120.00(14) . .
C16 C15 O18 122.45(14) . .
C14 C15 O18 117.55(13) . .
C15 C16 C17 120.00(15) . .
C15 C16 H16 119.5(11) . .
C17 C16 H16 120.4(11) . .
C16 C17 C12 121.29(14) . .
C16 C17 H17 118.8(10) . .
C12 C17 H17 119.9(10) . .
C15 O18 H18 113.8(16) . .
C10 C19 H19A 109.0(10) . .
C10 C19 H19B 111.9(10) . .
H19A C19 H19B 109.2(14) . .
C10 C19 H19C 108.8(10) . .
H19A C19 H19C 108.9(14) . .
H19B C19 H19C 109.0(14) . .
C21 C20 C25 116.86(13) . .
C21 C20 C10 123.01(13) . .
C25 C20 C10 119.89(12) . .
C22 C21 C20 121.37(15) . .
C22 C21 H21 117.7(11) . .
C20 C21 H21 120.9(11) . .
C23 C22 C21 120.32(15) . .
C23 C22 H22 118.9(12) . .
C21 C22 H22 120.8(12) . .
O26 C23 C22 122.98(14) . .
O26 C23 C24 117.51(14) . .
C22 C23 C24 119.50(14) . .
C23 C24 C25 119.70(14) . .
C23 C24 H24 119.9(10) . .
C25 C24 H24 120.4(10) . .
C24 C25 C20 122.12(14) . .
C24 C25 H25 118.1(10) . .
C20 C25 H25 119.7(10) . .
C23 O26 H26 107.3(14) . .
C2A O1A H1A 106.3(19) . .
O1A C2A H2AA 111.5(12) . .
O1A C2A H2AB 109.0(12) . .
H2AA C2A H2AB 108.3(17) . .
O1A C2A H2AC 107.1(13) . .
H2AA C2A H2AC 111.6(18) . .
H2AB C2A H2AC 109.2(18) . .

loop_
_geom_bond_atom_site_label_1
_geom_bond_atom_site_label_2
_geom_bond_distance
_geom_bond_site_symmetry_2
N1 C1 1.380(2) .
N1 C4 1.382(2) .
N1 H1N 0.92(2) .
C1 C2 1.371(2) .
C1 C10 1.516(2) 3_665
N2 C6 1.380(2) .
N2 C9 1.378(2) .
N2 H2N 0.92(2) .
C2 C3 1.420(2) .
C2 H2 0.97(2) .
C3 C4 1.369(2) .
C3 H3 0.95(2) .
C4 C5 1.519(2) .
C5 C6 1.513(2) .
C5 C12 1.537(2) .
C5 C11 1.543(2) .
C6 C7 1.378(2) .
C7 C8 1.421(2) .
C7 H7 1.00(2) .
C8 C9 1.377(2) .
C8 H8 0.97(2) .
C9 C10 1.515(2) .
C10 C1 1.516(2) 3_665
C10 C19 1.541(2) .
C10 C20 1.543(2) .
C11 H11A 1.02(2) .
C11 H11B 0.99(2) .
C11 H11C 0.99(2) .
C12 C17 1.396(2) .
C12 C13 1.396(2) .
C13 C14 1.387(2) .
C13 H13 0.98(2) .
C14 C15 1.388(2) .
C14 H14 0.99(2) .
C15 C16 1.380(2) .
C15 O18 1.385(2) .
C16 C17 1.391(2) .
C16 H16 0.96(2) .
C17 H17 0.97(2) .
O18 H18 0.85(2) .
C19 H19A 0.99(2) .
C19 H19B 0.99(2) .
C19 H19C 1.00(2) .
C20 C21 1.391(2) .
C20 C25 1.400(2) .
C21 C22 1.393(2) .
C21 H21 0.96(2) .
C22 C23 1.381(2) .
C22 H22 0.96(2) .
C23 O26 1.372(2) .
C23 C24 1.383(2) .
C24 C25 1.384(2) .
C24 H24 0.97(2) .
C25 H25 0.97(2) .
O26 H26 0.92(2) .
O1A C2A 1.424(2) .
O1A H1A 0.87(3) .
C2A H2AA 0.98(2) .
C2A H2AB 1.04(2) .
C2A H2AC 0.98(2) .
